data_4348627
loop_
_publ_author_name
'Yamashita, Ken-Ichi'
'Sakata, Naoya'
'Ogawa, Takuji'

_publ_section_title
;
 Systematic Structural Elucidation for the Protonated Form of Rare Earth
 Bis(porphyrinato) Double-Decker Complexes: Direct Structural Evidence of
 the Location of the Attached Proton.
;
_journal_issue 17
_journal_name_full 'Inorganic chemistry'
_journal_page_first 8935
_journal_page_last 8942
_journal_paper_doi 10.1021/acs.inorgchem.6b01442
_journal_volume 55
_journal_year 2016
_chemical_formula_sum 'C92 H61 Cl12 N8 Y'
_chemical_formula_weight 1792.79
_space_group_crystal_system monoclinic
_space_group_IT_number 14
_space_group_name_Hall '-P 2ybc'
_space_group_name_H-M_alt 'P 1 21/c 1'
_atom_sites_solution_hydrogens mixed
_audit_creation_method SHELXL-2014/7
_cell_angle_alpha 90
_cell_angle_beta 91.48(3)
_cell_angle_gamma 90
_cell_formula_units_Z 4
_cell_length_a 16.005(3)
_cell_length_b 16.980(3)
_cell_length_c 29.881(6)
_cell_measurement_reflns_used 56023
_cell_measurement_temperature 123(2)
_cell_measurement_theta_max 33.175
_cell_measurement_theta_min 3.025
_cell_volume 8118(3)
_computing_cell_refinement 'Rigaku RAPID AUTO'
_computing_data_collection 'Rigaku RAPID AUTO'
_computing_data_reduction 'Rigaku RAPID AUTO'
_computing_molecular_graphics 'Bruker XSHELL'
_computing_publication_material 'CIFTAB-2014/2 (Sheldrick, 2014)'
_computing_structure_refinement 'SHELXL-2014/7 (Sheldrick, 2014)'
_computing_structure_solution 'SHELXS-2014/6 (Sheldrick, 2014)'
_diffrn_ambient_temperature 123(2)
_diffrn_measured_fraction_theta_full 0.998
_diffrn_measured_fraction_theta_max 0.998
_diffrn_measurement_device_type 'Rigaku R-AXIS VII'
_diffrn_radiation_type MoK\a
_diffrn_radiation_wavelength 0.71073
_diffrn_reflns_av_R_equivalents 0.0453
_diffrn_reflns_av_unetI/netI 0.0471
_diffrn_reflns_Laue_measured_fraction_full 0.998
_diffrn_reflns_Laue_measured_fraction_max 0.998
_diffrn_reflns_limit_h_max 20
_diffrn_reflns_limit_h_min -20
_diffrn_reflns_limit_k_max 22
_diffrn_reflns_limit_k_min -20
_diffrn_reflns_limit_l_max 38
_diffrn_reflns_limit_l_min -38
_diffrn_reflns_number 78552
_diffrn_reflns_point_group_measured_fraction_full 0.998
_diffrn_reflns_point_group_measured_fraction_max 0.998
_diffrn_reflns_theta_full 25.242
_diffrn_reflns_theta_max 27.484
_diffrn_reflns_theta_min 3.025
_diffrn_source 'Rotating anode X-ray tube'
_diffrn_source_type 'Rigaku FR-E+ SuperBright'
_exptl_absorpt_coefficient_mu 1.167
_exptl_absorpt_correction_T_max 1.0000
_exptl_absorpt_correction_T_min 0.6882
_exptl_absorpt_correction_type multi-scan
_exptl_crystal_colour purple
_exptl_crystal_density_diffrn 1.467
_exptl_crystal_description Plate
_exptl_crystal_F_000 3648
_exptl_crystal_size_max 0.370
_exptl_crystal_size_mid 0.350
_exptl_crystal_size_min 0.060
_refine_diff_density_max 1.051
_refine_diff_density_min -0.814
_refine_diff_density_rms 0.071
_refine_ls_extinction_method none
_refine_ls_goodness_of_fit_ref 1.025
_refine_ls_hydrogen_treatment mixed
_refine_ls_matrix_type full
_refine_ls_number_parameters 1095
_refine_ls_number_reflns 18587
_refine_ls_number_restraints 133
_refine_ls_restrained_S_all 1.043
_refine_ls_R_factor_all 0.0810
_refine_ls_R_factor_gt 0.0544
_refine_ls_shift/su_max 0.001
_refine_ls_shift/su_mean 0.000
_refine_ls_structure_factor_coef Fsqd
_refine_ls_weighting_details 'w=1/[\s^2^(Fo^2^)+(0.0584P)^2^+9.7599P] where P=(Fo^2^+2Fc^2^)/3'
_refine_ls_weighting_scheme calc
_refine_ls_wR_factor_gt 0.1222
_refine_ls_wR_factor_ref 0.1337
_reflns_Friedel_coverage 0.000
_reflns_number_gt 13815
_reflns_number_total 18587
_reflns_threshold_expression 'I > 2\s(I)'
_cod_data_source_file ic6b01442_si_002.cif
_cod_data_source_block YCHCl3
_cod_original_sg_symbol_H-M 'P 21/c'
_cod_database_code 4348627
_shelx_shelxl_version_number 2014/7
_shelx_space_group_comment
;
The symmetry employed for this shelxl refinement is uniquely defined
by the following loop, which should always be used as a source of
symmetry information in preference to the above space-group names.
They are only intended as comments.
;
_shelx_estimated_absorpt_t_min 0.672
_shelx_estimated_absorpt_t_max 0.933

loop_
_space_group_symop_operation_xyz
'x, y, z'
'-x, y+1/2, -z+1/2'
'-x, -y, -z'
'x, -y-1/2, z-1/2'

loop_
_atom_site_label
_atom_site_type_symbol
_atom_site_fract_x
_atom_site_fract_y
_atom_site_fract_z
_atom_site_U_iso_or_equiv
_atom_site_adp_type
_atom_site_occupancy
_atom_site_site_symmetry_order
_atom_site_calc_flag
_atom_site_refinement_flags_posn
_atom_site_refinement_flags_adp
_atom_site_refinement_flags_occupancy
_atom_site_disorder_assembly
_atom_site_disorder_group
Y1 Y 0.32366(2) 0.24572(2) 0.35966(2) 0.01808(7) Uani 1 1 d . . . . .
N1 N 0.38484(16) 0.15844(16) 0.29152(8) 0.0303(6) Uani 1 1 d D . . . .
H1 H 0.399(3) 0.131(2) 0.3136(10) 0.066(13) Uiso 1 1 d D . . . .
N2 N 0.27147(14) 0.10253(13) 0.35749(7) 0.0239(5) Uani 1 1 d . . . . .
N3 N 0.37182(14) 0.17822(12) 0.42835(7) 0.0206(5) Uani 1 1 d . . . . .
N4 N 0.48311(14) 0.23873(13) 0.36185(7) 0.0220(5) Uani 1 1 d . . . . .
N5 N 0.22017(14) 0.26501(13) 0.29964(7) 0.0230(5) Uani 1 1 d . . . . .
N6 N 0.36836(14) 0.35971(12) 0.31753(7) 0.0203(5) Uani 1 1 d . . . . .
N7 N 0.33337(13) 0.35362(12) 0.41292(7) 0.0182(4) Uani 1 1 d . . . . .
N8 N 0.18894(13) 0.25549(13) 0.39502(7) 0.0217(5) Uani 1 1 d . . . . .
C1 C 0.44907(18) 0.18645(16) 0.26581(9) 0.0261(6) Uani 1 1 d . . . . .
C2 C 0.42898(18) 0.16940(16) 0.22026(9) 0.0253(6) Uani 1 1 d . . . . .
H2 H 0.4614 0.1834 0.1953 0.030 Uiso 1 1 calc R U . . .
C3 C 0.35576(17) 0.12978(15) 0.21858(9) 0.0234(6) Uani 1 1 d . . . . .
H3 H 0.3270 0.1126 0.1921 0.028 Uiso 1 1 calc R U . . .
C4 C 0.32902(18) 0.11825(17) 0.26308(9) 0.0259(6) Uani 1 1 d . . . . .
C5 C 0.26344(18) 0.07122(17) 0.27643(9) 0.0271(6) Uani 1 1 d . . . . .
C6 C 0.24137(17) 0.06009(16) 0.32139(9) 0.0260(6) Uani 1 1 d . . . . .
C7 C 0.18846(18) -0.00341(18) 0.33587(10) 0.0303(6) Uani 1 1 d . . . . .
H7 H 0.1600 -0.0406 0.3172 0.036 Uiso 1 1 calc R U . . .
C8 C 0.18711(18) 0.00010(18) 0.38083(10) 0.0303(6) Uani 1 1 d . . . . .
H8 H 0.1574 -0.0341 0.3999 0.036 Uiso 1 1 calc R U . . .
C9 C 0.23926(17) 0.06549(16) 0.39451(9) 0.0249(6) Uani 1 1 d . . . . .
C10 C 0.25856(17) 0.08211(16) 0.43947(9) 0.0246(6) Uani 1 1 d . . . . .
C11 C 0.32069(18) 0.13494(16) 0.45472(9) 0.0244(6) Uani 1 1 d . . . . .
C12 C 0.3451(2) 0.14412(17) 0.50097(9) 0.0307(7) Uani 1 1 d . . . . .
H12 H 0.3185 0.1210 0.5258 0.037 Uiso 1 1 calc R U . . .
C13 C 0.41227(19) 0.19146(16) 0.50268(9) 0.0286(6) Uani 1 1 d . . . . .
H13 H 0.4413 0.2093 0.5289 0.034 Uiso 1 1 calc R U . . .
C14 C 0.43180(17) 0.21003(15) 0.45712(8) 0.0220(5) Uani 1 1 d . . . . .
C15 C 0.50584(16) 0.24569(15) 0.44441(9) 0.0218(5) Uani 1 1 d . . . . .
C16 C 0.53080(17) 0.25443(15) 0.39968(9) 0.0230(5) Uani 1 1 d . . . . .
C17 C 0.61542(18) 0.27297(18) 0.38817(10) 0.0298(6) Uani 1 1 d . . . . .
H17 H 0.6598 0.2867 0.4084 0.036 Uiso 1 1 calc R U . . .
C18 C 0.61960(18) 0.26711(18) 0.34352(10) 0.0305(6) Uani 1 1 d . . . . .
H18 H 0.6675 0.2760 0.3261 0.037 Uiso 1 1 calc R U . . .
C19 C 0.53771(17) 0.24479(16) 0.32692(9) 0.0259(6) Uani 1 1 d . . . . .
C20 C 0.52126(18) 0.22456(16) 0.28226(9) 0.0257(6) Uani 1 1 d . . . . .
C21 C 0.21728(18) 0.02479(17) 0.24122(9) 0.0265(6) Uani 1 1 d . . . . .
C22 C 0.25984(18) -0.02481(16) 0.21249(10) 0.0292(6) Uani 1 1 d . . . . .
H22 H 0.3189 -0.0296 0.2154 0.035 Uiso 1 1 calc R U . . .
C23 C 0.2168(2) -0.06736(18) 0.17961(11) 0.0360(7) Uani 1 1 d . . . . .
H23 H 0.2465 -0.1010 0.1602 0.043 Uiso 1 1 calc R U . . .
C24 C 0.1310(2) -0.06099(19) 0.17495(11) 0.0371(7) Uani 1 1 d . . . . .
H24 H 0.1018 -0.0895 0.1521 0.044 Uiso 1 1 calc R U . . .
C25 C 0.0877(2) -0.0131(2) 0.20363(11) 0.0398(8) Uani 1 1 d . . . . .
H25 H 0.0286 -0.0094 0.2009 0.048 Uiso 1 1 calc R U . . .
C26 C 0.13063(19) 0.0296(2) 0.23646(10) 0.0352(7) Uani 1 1 d . . . . .
H26 H 0.1004 0.0626 0.2560 0.042 Uiso 1 1 calc R U . . .
C27 C 0.21869(18) 0.03249(16) 0.47475(9) 0.0267(6) Uani 1 1 d . . . . .
C28 C 0.2628(2) -0.02973(18) 0.49358(10) 0.0344(7) Uani 1 1 d . . . . .
H28 H 0.3170 -0.0415 0.4833 0.041 Uiso 1 1 calc R U . . .
C29 C 0.2295(2) -0.07537(19) 0.52725(11) 0.0404(8) Uani 1 1 d . . . . .
H29 H 0.2607 -0.1182 0.5396 0.048 Uiso 1 1 calc R U . . .
C30 C 0.1513(2) -0.05859(19) 0.54280(10) 0.0388(8) Uani 1 1 d . . . . .
H30 H 0.1284 -0.0894 0.5660 0.047 Uiso 1 1 calc R U . . .
C31 C 0.1068(2) 0.0031(2) 0.52443(12) 0.0481(9) Uani 1 1 d . . . . .
H31 H 0.0529 0.0152 0.5351 0.058 Uiso 1 1 calc R U . . .
C32 C 0.1402(2) 0.0482(2) 0.49018(12) 0.0421(8) Uani 1 1 d . . . . .
H32 H 0.1084 0.0901 0.4774 0.050 Uiso 1 1 calc R U . . .
C33 C 0.56863(17) 0.26516(16) 0.48084(9) 0.0236(6) Uani 1 1 d . . . . .
C34 C 0.6013(2) 0.20540(18) 0.50798(10) 0.0350(7) Uani 1 1 d . . . . .
H34 H 0.5837 0.1526 0.5031 0.042 Uiso 1 1 calc R U . . .
C35 C 0.6593(2) 0.2218(2) 0.54204(11) 0.0415(8) Uani 1 1 d . . . . .
H35 H 0.6809 0.1802 0.5602 0.050 Uiso 1 1 calc R U . . .
C36 C 0.6855(2) 0.29748(19) 0.54962(10) 0.0367(7) Uani 1 1 d . . . . .
H36 H 0.7247 0.3088 0.5732 0.044 Uiso 1 1 calc R U . . .
C37 C 0.65428(19) 0.35728(18) 0.52268(10) 0.0325(7) Uani 1 1 d . . . . .
H37 H 0.6725 0.4099 0.5276 0.039 Uiso 1 1 calc R U . . .
C38 C 0.59628(17) 0.34124(17) 0.48828(9) 0.0269(6) Uani 1 1 d . . . . .
H38 H 0.5756 0.3829 0.4699 0.032 Uiso 1 1 calc R U . . .
C39 C 0.58851(18) 0.23767(17) 0.24922(9) 0.0279(6) Uani 1 1 d . . . . .
C40 C 0.6271(2) 0.1742(2) 0.22893(12) 0.0413(8) Uani 1 1 d . . . . .
H40 H 0.6101 0.1221 0.2359 0.050 Uiso 1 1 calc R U . . .
C41 C 0.6901(2) 0.1860(3) 0.19858(13) 0.0574(11) Uani 1 1 d . . . . .
H41 H 0.7158 0.1421 0.1848 0.069 Uiso 1 1 calc R U . . .
C42 C 0.7152(2) 0.2612(3) 0.18843(13) 0.0586(11) Uani 1 1 d . . . . .
H42 H 0.7583 0.2694 0.1677 0.070 Uiso 1 1 calc R U . . .
C43 C 0.6780(2) 0.3243(2) 0.20833(12) 0.0488(9) Uani 1 1 d . . . . .
H43 H 0.6956 0.3762 0.2014 0.059 Uiso 1 1 calc R U . . .
C44 C 0.6149(2) 0.31302(19) 0.23858(10) 0.0361(7) Uani 1 1 d . . . . .
H44 H 0.5894 0.3573 0.2521 0.043 Uiso 1 1 calc R U . . .
C45 C 0.14200(17) 0.23108(17) 0.29715(9) 0.0269(6) Uani 1 1 d . . . . .
C46 C 0.1128(2) 0.2271(2) 0.25116(10) 0.0373(7) Uani 1 1 d . . . . .
H46 H 0.0615 0.2050 0.2406 0.045 Uiso 1 1 calc R U . . .
C47 C 0.1716(2) 0.2603(2) 0.22609(10) 0.0363(7) Uani 1 1 d . . . . .
H47 H 0.1700 0.2655 0.1944 0.044 Uiso 1 1 calc R U . . .
C48 C 0.23764(18) 0.28657(17) 0.25606(9) 0.0255(6) Uani 1 1 d . . . . .
C49 C 0.30398(18) 0.33357(16) 0.24323(9) 0.0250(6) Uani 1 1 d . . . . .
C50 C 0.36365(18) 0.36927(15) 0.27198(8) 0.0226(6) Uani 1 1 d . . . . .
C51 C 0.4215(2) 0.42892(16) 0.25812(9) 0.0302(6) Uani 1 1 d . . . . .
H51 H 0.4310 0.4452 0.2283 0.036 Uiso 1 1 calc R U . . .
C52 C 0.45978(19) 0.45717(16) 0.29543(9) 0.0281(6) Uani 1 1 d . . . . .
H52 H 0.5014 0.4970 0.2970 0.034 Uiso 1 1 calc R U . . .
C53 C 0.42529(17) 0.41515(15) 0.33261(9) 0.0217(5) Uani 1 1 d . . . . .
C54 C 0.44078(16) 0.43592(15) 0.37741(9) 0.0204(5) Uani 1 1 d . . . . .
C55 C 0.39687(16) 0.40812(15) 0.41437(8) 0.0190(5) Uani 1 1 d . . . . .
C56 C 0.40655(17) 0.44011(15) 0.45895(8) 0.0213(5) Uani 1 1 d . . . . .
H56 H 0.4473 0.4774 0.4688 0.026 Uiso 1 1 calc R U . . .
C57 C 0.34713(17) 0.40732(15) 0.48391(9) 0.0226(6) Uani 1 1 d . . . . .
H57 H 0.3377 0.4174 0.5146 0.027 Uiso 1 1 calc R U . . .
C58 C 0.30057(16) 0.35406(15) 0.45537(8) 0.0202(5) Uani 1 1 d . . . . .
C59 C 0.22785(16) 0.31513(15) 0.46806(8) 0.0216(5) Uani 1 1 d . . . . .
C60 C 0.17576(17) 0.27055(15) 0.43947(9) 0.0230(6) Uani 1 1 d . . . . .
C61 C 0.09466(18) 0.24166(17) 0.45181(10) 0.0293(6) Uani 1 1 d . . . . .
H61 H 0.0714 0.2437 0.4807 0.035 Uiso 1 1 calc R U . . .
C62 C 0.05827(18) 0.21130(18) 0.41451(10) 0.0298(6) Uani 1 1 d . . . . .
H62 H 0.0047 0.1874 0.4123 0.036 Uiso 1 1 calc R U . . .
C63 C 0.11579(17) 0.22184(16) 0.37864(9) 0.0248(6) Uani 1 1 d . . . . .
C64 C 0.09441(17) 0.20907(17) 0.33366(10) 0.0273(6) Uani 1 1 d . . . . .
C65 C 0.3027(2) 0.36070(17) 0.19533(9) 0.0318(7) Uani 1 1 d . . . . .
C66 C 0.2394(3) 0.4103(3) 0.18122(12) 0.0716(15) Uani 1 1 d . . . . .
H66 H 0.1968 0.4238 0.2014 0.086 Uiso 1 1 calc R U . . .
C67 C 0.2360(4) 0.4411(3) 0.13838(13) 0.0877(19) Uani 1 1 d . . . . .
H67 H 0.1923 0.4762 0.1297 0.105 Uiso 1 1 calc R U . . .
C68 C 0.2945(3) 0.4214(2) 0.10906(11) 0.0590(12) Uani 1 1 d . . . . .
H68 H 0.2929 0.4431 0.0797 0.071 Uiso 1 1 calc R U . . .
C69 C 0.3560(3) 0.3702(2) 0.12155(11) 0.0480(9) Uani 1 1 d . . . . .
H69 H 0.3960 0.3545 0.1004 0.058 Uiso 1 1 calc R U . . .
C70 C 0.3612(2) 0.34054(18) 0.16508(10) 0.0382(8) Uani 1 1 d . . . . .
H70 H 0.4056 0.3062 0.1736 0.046 Uiso 1 1 calc R U . . .
C71 C 0.49919(17) 0.50403(16) 0.38566(8) 0.0227(5) Uani 1 1 d . . . . .
C72 C 0.46594(19) 0.57882(16) 0.39093(9) 0.0293(6) Uani 1 1 d . . . . .
H72 H 0.4070 0.5858 0.3899 0.035 Uiso 1 1 calc R U . . .
C73 C 0.5176(2) 0.64335(18) 0.39771(10) 0.0347(7) Uani 1 1 d . . . . .
H73 H 0.4940 0.6941 0.4019 0.042 Uiso 1 1 calc R U . . .
C74 C 0.6030(2) 0.63401(18) 0.39837(9) 0.0354(7) Uani 1 1 d . . . . .
H74 H 0.6385 0.6784 0.4028 0.043 Uiso 1 1 calc R U . . .
C75 C 0.63738(19) 0.56007(19) 0.39265(9) 0.0327(7) Uani 1 1 d . . . . .
H75 H 0.6964 0.5537 0.3931 0.039 Uiso 1 1 calc R U . . .
C76 C 0.58556(18) 0.49507(17) 0.38620(9) 0.0279(6) Uani 1 1 d . . . . .
H76 H 0.6093 0.4444 0.3822 0.033 Uiso 1 1 calc R U . . .
C77 C 0.19691(17) 0.32925(17) 0.51464(9) 0.0270(6) Uani 1 1 d . . . . .
C78 C 0.1515(3) 0.3947(2) 0.52401(13) 0.0549(11) Uani 1 1 d . . . . .
H78 H 0.1410 0.4325 0.5011 0.066 Uiso 1 1 calc R U . . .
C79 C 0.1201(3) 0.4074(2) 0.56668(14) 0.0637(12) Uani 1 1 d . . . . .
H79 H 0.0871 0.4527 0.5722 0.076 Uiso 1 1 calc R U . . .
C80 C 0.1365(2) 0.3555(2) 0.60001(11) 0.0497(10) Uani 1 1 d . . . . .
H80 H 0.1168 0.3651 0.6292 0.060 Uiso 1 1 calc R U . . .
C81 C 0.1811(2) 0.2898(3) 0.59143(11) 0.0574(11) Uani 1 1 d . . . . .
H81 H 0.1926 0.2530 0.6147 0.069 Uiso 1 1 calc R U . . .
C82 C 0.2104(2) 0.2760(2) 0.54863(11) 0.0467(9) Uani 1 1 d . . . . .
H82 H 0.2402 0.2289 0.5429 0.056 Uiso 1 1 calc R U . . .
C83 C 0.00807(18) 0.1788(2) 0.32304(10) 0.0347(7) Uani 1 1 d . . . . .
C84 C -0.0534(2) 0.2298(2) 0.30686(13) 0.0478(9) Uani 1 1 d . . . . .
H84 H -0.0413 0.2842 0.3036 0.057 Uiso 1 1 calc R U . . .
C85 C -0.1330(2) 0.2014(3) 0.29531(15) 0.0673(13) Uani 1 1 d . . . . .
H85 H -0.1748 0.2367 0.2844 0.081 Uiso 1 1 calc R U . . .
C86 C -0.1508(2) 0.1234(3) 0.29966(15) 0.0708(14) Uani 1 1 d . . . . .
H86 H -0.2050 0.1042 0.2918 0.085 Uiso 1 1 calc R U . . .
C87 C -0.0901(3) 0.0722(3) 0.31552(16) 0.0672(13) Uani 1 1 d . . . . .
H87 H -0.1023 0.0177 0.3182 0.081 Uiso 1 1 calc R U . . .
C88 C -0.0112(2) 0.1002(2) 0.32758(12) 0.0463(9) Uani 1 1 d . . . . .
H88 H 0.0300 0.0647 0.3391 0.056 Uiso 1 1 calc R U . . .
C89 C 0.4722(3) 0.0258(3) 0.38944(16) 0.0729(14) Uani 1 1 d . . . . .
H89 H 0.4314 0.0703 0.3911 0.087 Uiso 1 1 calc R U . . .
Cl1 Cl 0.50908(8) 0.00575(7) 0.44309(4) 0.0692(3) Uani 1 1 d . . . . .
Cl2 Cl 0.42115(10) -0.05464(11) 0.36498(8) 0.1417(9) Uani 1 1 d . . . . .
Cl3 Cl 0.55237(11) 0.05414(7) 0.35421(4) 0.0996(5) Uani 1 1 d . . . . .
C90 C 0.1735(2) 0.4530(2) 0.36200(12) 0.0426(8) Uani 1 1 d D . . . .
H90 H 0.2102 0.4055 0.3639 0.051 Uiso 1 1 calc R U . . .
Cl4 Cl 0.16430(7) 0.48260(8) 0.30577(4) 0.0708(3) Uani 1 1 d D . . . .
Cl5 Cl 0.07504(6) 0.42856(6) 0.38246(4) 0.0624(3) Uani 1 1 d D . . . .
Cl6 Cl 0.21902(7) 0.52799(6) 0.39438(4) 0.0632(3) Uani 1 1 d D . . . .
C91A C 0.0294(3) 0.7784(3) 0.4087(2) 0.0616(14) Uani 0.771(2) 1 d D U P A 1
H91A H -0.0220 0.7552 0.4218 0.074 Uiso 0.771(2) 1 calc R U P A 1
Cl7A Cl 0.08812(11) 0.70209(14) 0.38712(9) 0.1036(8) Uani 0.771(2) 1 d D U P A 1
Cl8A Cl -0.00185(18) 0.84624(16) 0.36790(11) 0.1366(11) Uani 0.771(2) 1 d D U P A 1
Cl9A Cl 0.08561(12) 0.82708(10) 0.45190(6) 0.0865(6) Uani 0.771(2) 1 d D U P A 1
C92A C 0.1656(3) 0.6621(3) 0.5395(2) 0.0570(14) Uani 0.771(2) 1 d D U P A 1
H92A H 0.1974 0.6898 0.5158 0.068 Uiso 0.771(2) 1 calc R U P A 1
Cl10 Cl 0.06856(10) 0.62700(12) 0.51494(6) 0.0762(5) Uani 0.771(2) 1 d D U P A 1
Cl11 Cl 0.22352(8) 0.57804(7) 0.55715(4) 0.0460(3) Uani 0.771(2) 1 d D U P A 1
Cl12 Cl 0.15230(8) 0.72532(8) 0.58287(6) 0.0623(4) Uani 0.771(2) 1 d D U P A 1
C91B C 0.0092(19) 0.7974(13) 0.3493(8) 0.236(11) Uani 0.229(2) 1 d D U P A 2
H91B H -0.0524 0.7875 0.3497 0.283 Uiso 0.229(2) 1 calc R U P A 2
Cl7B Cl 0.0631(5) 0.7080(7) 0.3439(4) 0.161(4) Uani 0.229(2) 1 d D U P A 2
Cl8B Cl 0.0337(8) 0.8528(7) 0.3025(6) 0.238(7) Uani 0.229(2) 1 d D U P A 2
Cl9B Cl 0.044(2) 0.8334(14) 0.4003(8) 0.405(14) Uani 0.229(2) 1 d D U P A 2
C92B C 0.1568(17) 0.6549(10) 0.5097(8) 0.221(11) Uani 0.229(2) 1 d D U P A 2
H92B H 0.2084 0.6495 0.4917 0.265 Uiso 0.229(2) 1 calc R U P A 2
Cl20 Cl 0.1225(8) 0.7512(6) 0.5111(7) 0.284(9) Uani 0.229(2) 1 d D U P A 2
Cl21 Cl 0.0737(13) 0.6037(8) 0.4857(7) 0.257(9) Uani 0.229(2) 1 d D U P A 2
Cl22 Cl 0.1722(11) 0.6195(12) 0.5633(6) 0.251(8) Uani 0.229(2) 1 d D U P A 2

loop_
_atom_site_aniso_label
_atom_site_aniso_U_11
_atom_site_aniso_U_22
_atom_site_aniso_U_33
_atom_site_aniso_U_23
_atom_site_aniso_U_13
_atom_site_aniso_U_12
Y1 0.02046(12) 0.02013(12) 0.01354(11) 0.00035(10) -0.00172(8) -0.00230(10)
N1 0.0327(13) 0.0433(15) 0.0145(12) 0.0043(11) -0.0036(10) -0.0152(12)
N2 0.0280(12) 0.0263(11) 0.0172(11) 0.0007(9) -0.0016(9) -0.0054(10)
N3 0.0252(11) 0.0208(10) 0.0157(10) 0.0007(9) 0.0011(9) -0.0012(9)
N4 0.0246(11) 0.0242(11) 0.0171(10) 0.0019(9) -0.0001(9) -0.0024(9)
N5 0.0249(11) 0.0270(12) 0.0169(11) -0.0023(9) -0.0026(9) 0.0009(9)
N6 0.0270(11) 0.0196(10) 0.0144(10) 0.0007(8) -0.0007(9) 0.0017(9)
N7 0.0223(11) 0.0190(10) 0.0134(10) 0.0000(8) 0.0009(8) -0.0008(9)
N8 0.0228(11) 0.0231(11) 0.0193(11) -0.0035(9) 0.0005(9) -0.0019(9)
C1 0.0325(15) 0.0255(13) 0.0203(13) 0.0006(11) -0.0003(11) -0.0042(12)
C2 0.0324(15) 0.0249(13) 0.0185(13) -0.0015(11) 0.0027(11) 0.0008(12)
C3 0.0298(14) 0.0242(13) 0.0159(12) -0.0019(10) -0.0022(11) -0.0008(11)
C4 0.0274(14) 0.0306(14) 0.0194(13) -0.0005(11) -0.0040(11) -0.0037(12)
C5 0.0274(14) 0.0327(15) 0.0210(14) -0.0004(12) -0.0028(11) -0.0050(12)
C6 0.0261(14) 0.0303(14) 0.0213(13) -0.0009(11) -0.0035(11) -0.0073(12)
C7 0.0309(15) 0.0341(15) 0.0260(15) -0.0021(12) -0.0013(12) -0.0118(13)
C8 0.0333(16) 0.0323(15) 0.0253(15) 0.0011(12) 0.0004(12) -0.0124(13)
C9 0.0272(14) 0.0256(14) 0.0221(14) 0.0015(11) 0.0013(11) -0.0040(11)
C10 0.0283(14) 0.0227(13) 0.0229(14) 0.0010(11) 0.0037(11) -0.0019(11)
C11 0.0310(15) 0.0226(13) 0.0196(13) 0.0015(11) 0.0023(11) -0.0006(12)
C12 0.0471(18) 0.0298(15) 0.0152(13) 0.0027(11) 0.0012(12) -0.0066(14)
C13 0.0413(17) 0.0278(14) 0.0164(13) 0.0005(11) -0.0043(12) -0.0049(13)
C14 0.0286(14) 0.0207(12) 0.0165(12) -0.0004(10) -0.0032(11) 0.0024(11)
C15 0.0248(13) 0.0204(12) 0.0200(12) -0.0027(11) -0.0044(10) 0.0039(11)
C16 0.0236(13) 0.0238(13) 0.0215(13) -0.0016(11) -0.0019(10) 0.0014(11)
C17 0.0222(14) 0.0373(16) 0.0299(15) -0.0063(13) 0.0002(12) -0.0048(12)
C18 0.0229(14) 0.0409(17) 0.0277(15) -0.0046(13) 0.0026(12) -0.0066(12)
C19 0.0267(14) 0.0280(14) 0.0231(13) 0.0006(12) 0.0017(11) -0.0042(12)
C20 0.0276(14) 0.0262(13) 0.0234(14) 0.0005(11) 0.0027(11) -0.0048(12)
C21 0.0281(14) 0.0322(15) 0.0190(13) 0.0006(11) -0.0018(11) -0.0064(12)
C22 0.0275(15) 0.0271(14) 0.0328(16) -0.0014(12) -0.0050(12) -0.0010(12)
C23 0.0383(17) 0.0322(16) 0.0376(18) -0.0093(14) -0.0004(14) -0.0005(14)
C24 0.0379(18) 0.0387(17) 0.0342(17) -0.0119(14) -0.0065(14) -0.0072(14)
C25 0.0266(16) 0.053(2) 0.0397(18) -0.0110(16) -0.0062(14) -0.0058(15)
C26 0.0282(15) 0.0471(18) 0.0303(16) -0.0120(14) 0.0015(13) -0.0032(14)
C27 0.0334(15) 0.0279(14) 0.0189(13) -0.0004(11) 0.0002(11) -0.0082(12)
C28 0.0407(18) 0.0311(15) 0.0316(16) 0.0049(13) 0.0043(14) -0.0041(14)
C29 0.054(2) 0.0324(16) 0.0345(18) 0.0108(14) 0.0037(16) -0.0062(15)
C30 0.057(2) 0.0342(16) 0.0259(16) 0.0020(13) 0.0077(15) -0.0189(16)
C31 0.045(2) 0.052(2) 0.049(2) 0.0048(18) 0.0207(17) -0.0084(17)
C32 0.0428(19) 0.0418(18) 0.0421(19) 0.0113(15) 0.0121(16) 0.0018(15)
C33 0.0234(13) 0.0277(14) 0.0194(13) -0.0026(11) -0.0029(11) 0.0023(11)
C34 0.0422(18) 0.0271(15) 0.0347(17) -0.0020(13) -0.0158(14) 0.0038(13)
C35 0.049(2) 0.0385(17) 0.0360(18) 0.0000(14) -0.0208(16) 0.0107(15)
C36 0.0364(17) 0.0442(18) 0.0288(16) -0.0140(14) -0.0137(13) 0.0062(15)
C37 0.0315(16) 0.0324(15) 0.0333(16) -0.0105(13) -0.0036(13) -0.0016(13)
C38 0.0247(14) 0.0289(14) 0.0268(14) -0.0033(12) -0.0024(11) 0.0026(12)
C39 0.0293(14) 0.0336(15) 0.0210(13) -0.0049(12) 0.0012(11) -0.0038(12)
C40 0.0347(17) 0.0419(18) 0.047(2) -0.0116(16) 0.0023(15) -0.0014(15)
C41 0.039(2) 0.079(3) 0.055(2) -0.032(2) 0.0129(18) 0.002(2)
C42 0.042(2) 0.097(3) 0.037(2) -0.011(2) 0.0166(17) -0.015(2)
C43 0.046(2) 0.062(2) 0.0390(19) 0.0062(18) 0.0101(16) -0.0196(18)
C44 0.0386(17) 0.0359(16) 0.0341(17) -0.0007(14) 0.0093(14) -0.0062(14)
C45 0.0236(13) 0.0348(15) 0.0221(14) -0.0088(12) -0.0053(11) 0.0016(12)
C46 0.0282(15) 0.057(2) 0.0265(15) -0.0122(14) -0.0082(13) -0.0001(14)
C47 0.0342(16) 0.056(2) 0.0186(14) -0.0065(14) -0.0054(12) 0.0018(15)
C48 0.0309(15) 0.0300(14) 0.0153(13) -0.0041(11) -0.0049(11) 0.0062(12)
C49 0.0330(15) 0.0256(13) 0.0163(13) -0.0008(11) -0.0023(11) 0.0066(12)
C50 0.0342(15) 0.0204(12) 0.0132(12) -0.0005(10) -0.0003(11) 0.0025(11)
C51 0.0461(18) 0.0255(14) 0.0192(14) 0.0013(11) 0.0069(13) -0.0017(13)
C52 0.0398(17) 0.0234(13) 0.0215(14) 0.0014(11) 0.0064(12) -0.0055(12)
C53 0.0268(14) 0.0187(12) 0.0197(13) 0.0001(10) 0.0026(11) 0.0008(11)
C54 0.0242(13) 0.0189(12) 0.0182(12) -0.0011(10) 0.0013(10) -0.0001(11)
C55 0.0200(12) 0.0201(12) 0.0166(12) -0.0008(10) -0.0015(10) 0.0014(10)
C56 0.0232(13) 0.0225(13) 0.0179(13) -0.0019(10) -0.0020(10) -0.0011(11)
C57 0.0282(14) 0.0235(13) 0.0162(12) -0.0021(10) 0.0005(11) -0.0015(11)
C58 0.0230(13) 0.0221(12) 0.0155(12) -0.0004(10) -0.0006(10) 0.0005(11)
C59 0.0244(13) 0.0243(13) 0.0163(12) -0.0001(10) 0.0028(10) 0.0011(11)
C60 0.0237(13) 0.0240(13) 0.0214(13) -0.0014(11) 0.0019(11) -0.0002(11)
C61 0.0241(14) 0.0363(16) 0.0277(14) -0.0019(13) 0.0055(11) -0.0050(12)
C62 0.0230(14) 0.0359(16) 0.0307(16) -0.0054(13) 0.0037(12) -0.0063(13)
C63 0.0229(13) 0.0235(13) 0.0282(14) -0.0035(11) 0.0002(11) -0.0020(11)
C64 0.0226(14) 0.0316(15) 0.0274(15) -0.0087(12) -0.0045(11) -0.0018(12)
C65 0.0491(19) 0.0308(15) 0.0152(13) -0.0006(11) -0.0045(13) 0.0002(14)
C66 0.103(4) 0.086(3) 0.0265(19) 0.0131(19) 0.006(2) 0.055(3)
C67 0.135(5) 0.101(4) 0.027(2) 0.020(2) 0.004(2) 0.071(4)
C68 0.118(4) 0.0407(19) 0.0185(16) 0.0037(14) -0.004(2) 0.016(2)
C69 0.089(3) 0.0333(17) 0.0227(16) -0.0048(13) 0.0162(17) -0.0012(18)
C70 0.064(2) 0.0267(15) 0.0241(15) 0.0004(12) 0.0069(15) 0.0009(15)
C71 0.0304(14) 0.0245(13) 0.0131(12) 0.0004(10) 0.0016(11) -0.0049(11)
C72 0.0352(16) 0.0272(14) 0.0257(15) -0.0020(12) 0.0057(12) -0.0041(13)
C73 0.0494(19) 0.0262(14) 0.0290(16) -0.0038(12) 0.0073(14) -0.0075(14)
C74 0.053(2) 0.0341(16) 0.0189(14) 0.0011(12) -0.0001(13) -0.0234(15)
C75 0.0293(15) 0.0476(18) 0.0210(14) 0.0084(13) -0.0024(12) -0.0125(14)
C76 0.0315(15) 0.0308(15) 0.0214(14) 0.0024(12) 0.0020(12) -0.0026(12)
C77 0.0258(14) 0.0332(15) 0.0221(14) -0.0042(12) 0.0055(11) -0.0110(12)
C78 0.085(3) 0.0398(19) 0.041(2) 0.0015(16) 0.029(2) 0.010(2)
C79 0.088(3) 0.046(2) 0.059(3) -0.015(2) 0.040(2) 0.003(2)
C80 0.047(2) 0.075(3) 0.0276(17) -0.0167(18) 0.0167(16) -0.027(2)
C81 0.055(2) 0.094(3) 0.0232(17) 0.0069(19) 0.0149(16) 0.004(2)
C82 0.050(2) 0.062(2) 0.0288(17) 0.0087(16) 0.0158(16) 0.0093(18)
C83 0.0246(15) 0.0520(19) 0.0274(15) -0.0149(14) 0.0002(12) -0.0053(14)
C84 0.0268(16) 0.066(2) 0.050(2) -0.0069(18) -0.0060(15) 0.0000(16)
C85 0.0300(19) 0.110(4) 0.062(3) -0.012(3) -0.0111(18) 0.003(2)
C86 0.031(2) 0.116(4) 0.066(3) -0.023(3) -0.0041(19) -0.028(2)
C87 0.043(2) 0.079(3) 0.080(3) -0.026(3) 0.003(2) -0.032(2)
C88 0.0331(18) 0.056(2) 0.050(2) -0.0102(18) 0.0003(16) -0.0147(16)
C89 0.080(3) 0.069(3) 0.068(3) -0.032(2) -0.010(2) 0.037(3)
Cl1 0.0885(8) 0.0709(7) 0.0489(6) -0.0118(5) 0.0130(6) 0.0147(6)
Cl2 0.0866(10) 0.1335(14) 0.202(2) -0.1110(15) -0.0486(12) 0.0426(10)
Cl3 0.1728(15) 0.0628(7) 0.0649(7) 0.0160(6) 0.0372(9) 0.0636(9)
C90 0.0356(18) 0.0359(17) 0.056(2) 0.0000(16) -0.0120(16) 0.0071(14)
Cl4 0.0678(7) 0.0908(8) 0.0537(6) 0.0008(6) 0.0038(5) 0.0148(6)
Cl5 0.0397(5) 0.0643(6) 0.0827(8) 0.0249(6) -0.0102(5) -0.0057(4)
Cl6 0.0580(6) 0.0465(5) 0.0836(8) -0.0088(5) -0.0273(5) -0.0038(5)
C91A 0.042(3) 0.057(3) 0.085(4) -0.002(3) -0.001(3) -0.017(2)
Cl7A 0.0538(10) 0.1183(16) 0.140(2) -0.0454(14) 0.0200(11) -0.0102(10)
Cl8A 0.124(2) 0.1188(18) 0.163(2) 0.0533(18) -0.0731(19) -0.0346(16)
Cl9A 0.1000(13) 0.0646(9) 0.0937(13) 0.0077(8) -0.0224(10) -0.0404(9)
C92A 0.039(3) 0.055(3) 0.077(4) 0.036(3) 0.007(2) 0.008(2)
Cl10 0.0525(8) 0.0924(13) 0.0828(12) -0.0023(10) -0.0127(8) 0.0219(8)
Cl11 0.0433(6) 0.0399(6) 0.0549(7) 0.0089(5) 0.0025(5) 0.0021(5)
Cl12 0.0423(7) 0.0459(7) 0.0993(12) 0.0047(7) 0.0084(7) 0.0093(5)
C91B 0.10(2) 0.216(16) 0.39(2) 0.007(12) 0.032(16) -0.035(13)
Cl7B 0.073(5) 0.239(11) 0.172(10) 0.056(8) 0.002(5) -0.042(6)
Cl8B 0.166(10) 0.181(10) 0.363(18) -0.026(10) -0.054(10) -0.106(8)
Cl9B 0.52(4) 0.31(2) 0.39(2) -0.014(15) 0.073(17) -0.27(2)
C92B 0.30(2) 0.147(14) 0.214(19) -0.091(12) 0.050(15) -0.011(12)
Cl20 0.197(10) 0.112(7) 0.56(2) -0.051(9) 0.266(13) -0.032(6)
Cl21 0.37(2) 0.123(9) 0.273(18) 0.024(10) -0.079(16) -0.031(11)
Cl22 0.238(16) 0.287(18) 0.231(15) -0.037(12) 0.043(12) -0.103(13)

loop_
_atom_type_symbol
_atom_type_description
_atom_type_scat_dispersion_real
_atom_type_scat_dispersion_imag
_atom_type_scat_source
C C 0.0033 0.0016 'International Tables Vol C Tables 4.2.6.8 and 6.1.1.4'
H H 0.0000 0.0000 'International Tables Vol C Tables 4.2.6.8 and 6.1.1.4'
N N 0.0061 0.0033 'International Tables Vol C Tables 4.2.6.8 and 6.1.1.4'
Cl Cl 0.1484 0.1585 'International Tables Vol C Tables 4.2.6.8 and 6.1.1.4'
Y Y -2.7962 3.5667 'International Tables Vol C Tables 4.2.6.8 and 6.1.1.4'

loop_
_geom_angle_atom_site_label_1
_geom_angle_atom_site_label_2
_geom_angle_atom_site_label_3
_geom_angle
N6 Y1 N7 73.96(7)
N6 Y1 N8 116.59(7)
N7 Y1 N8 72.92(7)
N6 Y1 N5 73.40(7)
N7 Y1 N5 114.35(7)
N8 Y1 N5 73.53(8)
N6 Y1 N3 135.64(7)
N7 Y1 N3 77.95(7)
N8 Y1 N3 86.06(7)
N5 Y1 N3 150.66(7)
N6 Y1 N4 75.09(7)
N7 Y1 N4 88.35(7)
N8 Y1 N4 152.73(7)
N5 Y1 N4 133.34(7)
N3 Y1 N4 70.44(7)
N6 Y1 N2 147.25(7)
N7 Y1 N2 138.16(7)
N8 Y1 N2 77.54(7)
N5 Y1 N2 83.92(7)
N3 Y1 N2 71.02(7)
N4 Y1 N2 106.29(7)
N6 Y1 N1 85.97(7)
N7 Y1 N1 152.00(7)
N8 Y1 N1 134.64(7)
N5 Y1 N1 76.88(8)
N3 Y1 N1 105.06(8)
N4 Y1 N1 67.37(7)
N2 Y1 N1 65.73(7)
C1 N1 C4 107.6(2)
C1 N1 Y1 121.01(18)
C4 N1 Y1 119.02(18)
C1 N1 H1 117(3)
C4 N1 H1 111(3)
Y1 N1 H1 79(3)
C6 N2 C9 105.0(2)
C6 N2 Y1 128.53(17)
C9 N2 Y1 122.49(17)
C11 N3 C14 105.6(2)
C11 N3 Y1 123.61(18)
C14 N3 Y1 122.36(16)
C16 N4 C19 105.0(2)
C16 N4 Y1 123.08(17)
C19 N4 Y1 128.90(17)
C45 N5 C48 105.3(2)
C45 N5 Y1 125.72(18)
C48 N5 Y1 125.28(18)
C50 N6 C53 105.2(2)
C50 N6 Y1 126.88(17)
C53 N6 Y1 125.21(16)
C55 N7 C58 105.4(2)
C55 N7 Y1 124.27(16)
C58 N7 Y1 125.78(16)
C60 N8 C63 105.6(2)
C60 N8 Y1 126.35(17)
C63 N8 Y1 124.82(17)
N1 C1 C20 125.5(3)
N1 C1 C2 108.0(2)
C20 C1 C2 126.5(3)
C3 C2 C1 108.2(2)
C3 C2 H2 125.9
C1 C2 H2 125.9
C2 C3 C4 108.4(2)
C2 C3 H3 125.8
C4 C3 H3 125.8
C5 C4 N1 125.8(3)
C5 C4 C3 126.7(3)
N1 C4 C3 107.4(2)
C4 C5 C6 124.2(3)
C4 C5 C21 117.8(2)
C6 C5 C21 117.9(2)
N2 C6 C5 125.9(2)
N2 C6 C7 110.7(2)
C5 C6 C7 123.3(3)
C8 C7 C6 106.9(3)
C8 C7 H7 126.5
C6 C7 H7 126.5
C7 C8 C9 107.0(3)
C7 C8 H8 126.5
C9 C8 H8 126.5
N2 C9 C10 126.7(2)
N2 C9 C8 110.4(2)
C10 C9 C8 122.6(2)
C9 C10 C11 125.2(2)
C9 C10 C27 118.2(2)
C11 C10 C27 116.1(2)
N3 C11 C10 125.8(2)
N3 C11 C12 110.2(2)
C10 C11 C12 123.6(2)
C13 C12 C11 107.4(2)
C13 C12 H12 126.3
C11 C12 H12 126.3
C12 C13 C14 106.8(2)
C12 C13 H13 126.6
C14 C13 H13 126.6
N3 C14 C15 125.6(2)
N3 C14 C13 109.8(2)
C15 C14 C13 124.1(2)
C14 C15 C16 124.6(2)
C14 C15 C33 117.2(2)
C16 C15 C33 117.6(2)
N4 C16 C15 126.4(2)
N4 C16 C17 110.6(2)
C15 C16 C17 122.6(2)
C18 C17 C16 107.0(3)
C18 C17 H17 126.5
C16 C17 H17 126.5
C17 C18 C19 107.1(3)
C17 C18 H18 126.5
C19 C18 H18 126.5
N4 C19 C20 126.6(3)
N4 C19 C18 110.3(2)
C20 C19 C18 122.8(3)
C19 C20 C1 125.6(3)
C19 C20 C39 118.2(2)
C1 C20 C39 116.0(2)
C26 C21 C22 118.3(3)
C26 C21 C5 120.9(3)
C22 C21 C5 120.8(3)
C23 C22 C21 120.6(3)
C23 C22 H22 119.7
C21 C22 H22 119.7
C24 C23 C22 120.3(3)
C24 C23 H23 119.8
C22 C23 H23 119.8
C25 C24 C23 119.8(3)
C25 C24 H24 120.1
C23 C24 H24 120.1
C24 C25 C26 120.0(3)
C24 C25 H25 120.0
C26 C25 H25 120.0
C25 C26 C21 121.0(3)
C25 C26 H26 119.5
C21 C26 H26 119.5
C32 C27 C28 118.2(3)
C32 C27 C10 122.3(3)
C28 C27 C10 119.5(3)
C27 C28 C29 121.4(3)
C27 C28 H28 119.3
C29 C28 H28 119.3
C30 C29 C28 119.9(3)
C30 C29 H29 120.0
C28 C29 H29 120.0
C31 C30 C29 119.3(3)
C31 C30 H30 120.3
C29 C30 H30 120.3
C30 C31 C32 120.4(3)
C30 C31 H31 119.8
C32 C31 H31 119.8
C27 C32 C31 120.7(3)
C27 C32 H32 119.6
C31 C32 H32 119.6
C38 C33 C34 118.3(3)
C38 C33 C15 121.9(2)
C34 C33 C15 119.8(2)
C35 C34 C33 121.0(3)
C35 C34 H34 119.5
C33 C34 H34 119.5
C36 C35 C34 120.4(3)
C36 C35 H35 119.8
C34 C35 H35 119.8
C35 C36 C37 119.3(3)
C35 C36 H36 120.4
C37 C36 H36 120.4
C36 C37 C38 120.7(3)
C36 C37 H37 119.7
C38 C37 H37 119.7
C33 C38 C37 120.4(3)
C33 C38 H38 119.8
C37 C38 H38 119.8
C44 C39 C40 118.3(3)
C44 C39 C20 121.1(3)
C40 C39 C20 120.5(3)
C41 C40 C39 120.8(3)
C41 C40 H40 119.6
C39 C40 H40 119.6
C42 C41 C40 120.0(3)
C42 C41 H41 120.0
C40 C41 H41 120.0
C43 C42 C41 119.8(3)
C43 C42 H42 120.1
C41 C42 H42 120.1
C42 C43 C44 120.6(3)
C42 C43 H43 119.7
C44 C43 H43 119.7
C39 C44 C43 120.5(3)
C39 C44 H44 119.7
C43 C44 H44 119.7
N5 C45 C64 125.6(2)
N5 C45 C46 110.0(3)
C64 C45 C46 124.2(3)
C47 C46 C45 107.3(3)
C47 C46 H46 126.3
C45 C46 H46 126.3
C46 C47 C48 107.3(3)
C46 C47 H47 126.4
C48 C47 H47 126.4
N5 C48 C49 125.7(2)
N5 C48 C47 109.9(3)
C49 C48 C47 124.1(3)
C48 C49 C50 126.2(2)
C48 C49 C65 116.5(3)
C50 C49 C65 116.3(2)
N6 C50 C49 125.1(2)
N6 C50 C51 110.5(2)
C49 C50 C51 124.0(2)
C52 C51 C50 107.1(2)
C52 C51 H51 126.4
C50 C51 H51 126.4
C51 C52 C53 106.7(3)
C51 C52 H52 126.7
C53 C52 H52 126.7
N6 C53 C54 125.7(2)
N6 C53 C52 110.4(2)
C54 C53 C52 123.4(2)
C53 C54 C55 125.9(2)
C53 C54 C71 116.4(2)
C55 C54 C71 116.8(2)
N7 C55 C54 125.9(2)
N7 C55 C56 110.1(2)
C54 C55 C56 123.7(2)
C57 C56 C55 107.2(2)
C57 C56 H56 126.4
C55 C56 H56 126.4
C56 C57 C58 107.1(2)
C56 C57 H57 126.4
C58 C57 H57 126.4
N7 C58 C59 125.7(2)
N7 C58 C57 110.1(2)
C59 C58 C57 123.9(2)
C58 C59 C60 125.2(2)
C58 C59 C77 118.0(2)
C60 C59 C77 116.4(2)
N8 C60 C59 125.9(2)
N8 C60 C61 110.2(2)
C59 C60 C61 123.5(2)
C62 C61 C60 106.9(2)
C62 C61 H61 126.5
C60 C61 H61 126.5
C61 C62 C63 107.3(2)
C61 C62 H62 126.4
C63 C62 H62 126.4
N8 C63 C64 126.2(3)
N8 C63 C62 109.9(2)
C64 C63 C62 123.5(3)
C63 C64 C45 125.8(3)
C63 C64 C83 117.3(3)
C45 C64 C83 116.4(3)
C70 C65 C66 117.6(3)
C70 C65 C49 124.2(3)
C66 C65 C49 118.2(3)
C65 C66 C67 121.8(4)
C65 C66 H66 119.1
C67 C66 H66 119.1
C68 C67 C66 120.0(4)
C68 C67 H67 120.0
C66 C67 H67 120.0
C67 C68 C69 119.6(3)
C67 C68 H68 120.2
C69 C68 H68 120.2
C68 C69 C70 120.8(3)
C68 C69 H69 119.6
C70 C69 H69 119.6
C65 C70 C69 120.2(3)
C65 C70 H70 119.9
C69 C70 H70 119.9
C72 C71 C76 118.9(3)
C72 C71 C54 118.9(3)
C76 C71 C54 122.1(2)
C73 C72 C71 120.8(3)
C73 C72 H72 119.6
C71 C72 H72 119.6
C74 C73 C72 120.0(3)
C74 C73 H73 120.0
C72 C73 H73 120.0
C73 C74 C75 120.1(3)
C73 C74 H74 120.0
C75 C74 H74 120.0
C74 C75 C76 120.0(3)
C74 C75 H75 120.0
C76 C75 H75 120.0
C71 C76 C75 120.3(3)
C71 C76 H76 119.9
C75 C76 H76 119.9
C78 C77 C82 117.4(3)
C78 C77 C59 120.6(3)
C82 C77 C59 121.9(3)
C77 C78 C79 121.3(4)
C77 C78 H78 119.3
C79 C78 H78 119.3
C80 C79 C78 120.3(4)
C80 C79 H79 119.9
C78 C79 H79 119.9
C79 C80 C81 119.4(3)
C79 C80 H80 120.3
C81 C80 H80 120.3
C80 C81 C82 120.3(4)
C80 C81 H81 119.8
C82 C81 H81 119.8
C77 C82 C81 121.2(4)
C77 C82 H82 119.4
C81 C82 H82 119.4
C88 C83 C84 118.7(3)
C88 C83 C64 121.2(3)
C84 C83 C64 120.1(3)
C83 C84 C85 120.3(4)
C83 C84 H84 119.8
C85 C84 H84 119.8
C86 C85 C84 120.2(4)
C86 C85 H85 119.9
C84 C85 H85 119.9
C85 C86 C87 119.9(4)
C85 C86 H86 120.1
C87 C86 H86 120.1
C86 C87 C88 120.2(4)
C86 C87 H87 119.9
C88 C87 H87 119.9
C83 C88 C87 120.7(4)
C83 C88 H88 119.7
C87 C88 H88 119.7
Cl1 C89 Cl2 112.3(3)
Cl1 C89 Cl3 112.0(3)
Cl2 C89 Cl3 107.9(2)
Cl1 C89 H89 108.2
Cl2 C89 H89 108.2
Cl3 C89 H89 108.2
Cl6 C90 Cl5 110.2(2)
Cl6 C90 Cl4 110.19(19)
Cl5 C90 Cl4 110.32(18)
Cl6 C90 H90 108.7
Cl5 C90 H90 108.7
Cl4 C90 H90 108.7
Cl7A C91A Cl8A 112.4(4)
Cl7A C91A Cl9A 110.6(3)
Cl8A C91A Cl9A 109.6(3)
Cl7A C91A H91A 108.0
Cl8A C91A H91A 108.0
Cl9A C91A H91A 108.0
Cl12 C92A Cl11 110.8(3)
Cl12 C92A Cl10 113.3(3)
Cl11 C92A Cl10 107.1(3)
Cl12 C92A H92A 108.5
Cl11 C92A H92A 108.5
Cl10 C92A H92A 108.5
Cl9B C91B Cl8B 116.5(17)
Cl9B C91B Cl7B 104.0(15)
Cl8B C91B Cl7B 105.8(13)
Cl9B C91B H91B 110.1
Cl8B C91B H91B 110.1
Cl7B C91B H91B 110.1
Cl22 C92B Cl20 110.2(16)
Cl22 C92B Cl21 107.5(15)
Cl20 C92B Cl21 104.2(13)
Cl22 C92B H92B 111.6
Cl20 C92B H92B 111.6
Cl21 C92B H92B 111.6

loop_
_geom_bond_atom_site_label_1
_geom_bond_atom_site_label_2
_geom_bond_distance
Y1 N6 2.427(2)
Y1 N7 2.429(2)
Y1 N8 2.431(2)
Y1 N5 2.432(2)
Y1 N3 2.457(2)
Y1 N4 2.554(2)
Y1 N2 2.571(2)
Y1 N1 2.721(3)
N1 C1 1.384(4)
N1 C4 1.395(4)
N1 H1 0.833(19)
N2 C6 1.374(3)
N2 C9 1.384(3)
N3 C11 1.365(3)
N3 C14 1.382(3)
N4 C16 1.374(3)
N4 C19 1.382(3)
N5 C45 1.378(4)
N5 C48 1.388(3)
N6 C50 1.371(3)
N6 C53 1.378(3)
N7 C55 1.374(3)
N7 C58 1.385(3)
N8 C60 1.374(3)
N8 C63 1.381(3)
C1 C20 1.402(4)
C1 C2 1.420(4)
C2 C3 1.351(4)
C2 H2 0.9500
C3 C4 1.421(4)
C3 H3 0.9500
C4 C5 1.386(4)
C5 C6 1.411(4)
C5 C21 1.495(4)
C6 C7 1.444(4)
C7 C8 1.345(4)
C7 H7 0.9500
C8 C9 1.442(4)
C8 H8 0.9500
C9 C10 1.399(4)
C10 C11 1.406(4)
C10 C27 1.504(4)
C11 C12 1.435(4)
C12 C13 1.343(4)
C12 H12 0.9500
C13 C14 1.440(4)
C13 H13 0.9500
C14 C15 1.392(4)
C15 C16 1.413(4)
C15 C33 1.499(4)
C16 C17 1.441(4)
C17 C18 1.341(4)
C17 H17 0.9500
C18 C19 1.440(4)
C18 H18 0.9500
C19 C20 1.397(4)
C20 C39 1.496(4)
C21 C26 1.393(4)
C21 C22 1.393(4)
C22 C23 1.388(4)
C22 H22 0.9500
C23 C24 1.381(4)
C23 H23 0.9500
C24 C25 1.380(5)
C24 H24 0.9500
C25 C26 1.388(4)
C25 H25 0.9500
C26 H26 0.9500
C27 C32 1.375(4)
C27 C28 1.382(4)
C28 C29 1.387(4)
C28 H28 0.9500
C29 C30 1.375(5)
C29 H29 0.9500
C30 C31 1.373(5)
C30 H30 0.9500
C31 C32 1.395(5)
C31 H31 0.9500
C32 H32 0.9500
C33 C38 1.382(4)
C33 C34 1.393(4)
C34 C35 1.387(4)
C34 H34 0.9500
C35 C36 1.369(5)
C35 H35 0.9500
C36 C37 1.381(4)
C36 H36 0.9500
C37 C38 1.394(4)
C37 H37 0.9500
C38 H38 0.9500
C39 C44 1.387(4)
C39 C40 1.389(4)
C40 C41 1.388(5)
C40 H40 0.9500
C41 C42 1.376(6)
C41 H41 0.9500
C42 C43 1.368(6)
C42 H42 0.9500
C43 C44 1.387(4)
C43 H43 0.9500
C44 H44 0.9500
C45 C64 1.397(4)
C45 C46 1.442(4)
C46 C47 1.342(5)
C46 H46 0.9500
C47 C48 1.438(4)
C47 H47 0.9500
C48 C49 1.390(4)
C49 C50 1.405(4)
C49 C65 1.503(4)
C50 C51 1.441(4)
C51 C52 1.346(4)
C51 H51 0.9500
C52 C53 1.442(4)
C52 H52 0.9500
C53 C54 1.400(4)
C54 C55 1.406(4)
C54 C71 1.503(4)
C55 C56 1.443(3)
C56 C57 1.344(4)
C56 H56 0.9500
C57 C58 1.438(4)
C57 H57 0.9500
C58 C59 1.399(4)
C59 C60 1.400(4)
C59 C77 1.508(4)
C60 C61 1.444(4)
C61 C62 1.347(4)
C61 H61 0.9500
C62 C63 1.442(4)
C62 H62 0.9500
C63 C64 1.396(4)
C64 C83 1.501(4)
C65 C70 1.362(4)
C65 C66 1.375(5)
C66 C67 1.382(5)
C66 H66 0.9500
C67 C68 1.341(6)
C67 H67 0.9500
C68 C69 1.358(6)
C68 H68 0.9500
C69 C70 1.396(4)
C69 H69 0.9500
C70 H70 0.9500
C71 C72 1.387(4)
C71 C76 1.390(4)
C72 C73 1.384(4)
C72 H72 0.9500
C73 C74 1.377(5)
C73 H73 0.9500
C74 C75 1.383(5)
C74 H74 0.9500
C75 C76 1.391(4)
C75 H75 0.9500
C76 H76 0.9500
C77 C78 1.360(5)
C77 C82 1.373(4)
C78 C79 1.399(5)
C78 H78 0.9500
C79 C80 1.350(6)
C79 H79 0.9500
C80 C81 1.353(6)
C80 H80 0.9500
C81 C82 1.393(4)
C81 H81 0.9500
C82 H82 0.9500
C83 C88 1.378(5)
C83 C84 1.388(5)
C84 C85 1.396(5)
C84 H84 0.9500
C85 C86 1.363(7)
C85 H85 0.9500
C86 C87 1.378(7)
C86 H86 0.9500
C87 C88 1.388(5)
C87 H87 0.9500
C88 H88 0.9500
C89 Cl1 1.728(5)
C89 Cl2 1.744(5)
C89 Cl3 1.747(6)
C89 H89 1.0000
C90 Cl6 1.747(3)
C90 Cl5 1.755(4)
C90 Cl4 1.756(4)
C90 H90 1.0000
C91A Cl7A 1.735(6)
C91A Cl8A 1.742(6)
C91A Cl9A 1.760(6)
C91A H91A 1.0000
C92A Cl12 1.702(7)
C92A Cl11 1.775(5)
C92A Cl10 1.801(6)
C92A H92A 1.0000
C91B Cl9B 1.721(16)
C91B Cl8B 1.737(16)
C91B Cl7B 1.756(16)
C91B H91B 1.0000
C92B Cl22 1.724(16)
C92B Cl20 1.726(16)
C92B Cl21 1.729(16)
C92B H92B 1.0000
